data_4034091
loop_
_publ_author_name
'VanderWeide, Andrew I.'
'Brennessel, William W.'
'Jones, William D.'

_publ_section_title
;
 Reversible Concerted Metalation-Deprotonation C-H Bond Activation by
 [Cp*RhCl<sub>2</sub>]<sub>2</sub>.
;
_journal_issue 20
_journal_name_full 'The Journal of organic chemistry'
_journal_page_first 12960
_journal_page_last 12965
_journal_paper_doi 10.1021/acs.joc.9b01716
_journal_volume 84
_journal_year 2019
_chemical_absolute_configuration ad
_chemical_formula_moiety 'C21 H22 Cl2 N Rh'
_chemical_formula_sum 'C21 H22 Cl2 N Rh'
_chemical_formula_weight 462.20
_chemical_name_common Cp*RhCl(4-ClPhPy)
_space_group_crystal_system orthorhombic
_space_group_IT_number 19
_space_group_name_Hall 'P 2ac 2ab'
_space_group_name_H-M_alt 'P 21 21 21'
_atom_sites_solution_hydrogens geom
_atom_sites_solution_primary dual
_atom_sites_solution_secondary difmap
_audit_creation_date 2018-06-16
_audit_creation_method
;
Olex2 1.2-ac3
(compiled 2017.08.10 svn.r3458 for OlexSys, GUI svn.r5381)
;
_cell_angle_alpha 90
_cell_angle_beta 90
_cell_angle_gamma 90
_cell_formula_units_Z 4
_cell_length_a 7.3494(2)
_cell_length_b 15.8182(3)
_cell_length_c 15.8765(3)
_cell_measurement_reflns_used 10453
_cell_measurement_temperature 100.00(10)
_cell_measurement_theta_max 77.1900
_cell_measurement_theta_min 3.9770
_cell_volume 1845.71(7)
_computing_cell_refinement 'CrysAlisPro 1.171.39.46 (Rigaku OD, 2018)'
_computing_data_collection 'CrysAlisPro 1.171.39.46 (Rigaku OD, 2018)'
_computing_data_reduction 'CrysAlisPro 1.171.39.46 (Rigaku OD, 2018)'
_computing_molecular_graphics 'Olex2 (Dolomanov et al., 2009)'
_computing_publication_material 'Olex2 (Dolomanov et al., 2009)'
_computing_structure_refinement 'ShelXL (Sheldrick, 2015b)'
_computing_structure_solution 'ShelXT (Sheldrick, 2015a)'
_diffrn_ambient_environment N~2~
_diffrn_ambient_temperature 100.00(10)
_diffrn_detector 'CCD plate'
_diffrn_detector_type HyPix
_diffrn_measured_fraction_theta_full 1.000
_diffrn_measured_fraction_theta_max 0.988
_diffrn_measurement_details
;
List of Runs (angles in degrees, time in seconds):

  # Type    Start    End  Width  t~exp~   \w     \q     \k     \f   Frames
--------------------------------------------------------------------------
  1  \w    -83.00  10.00   0.50    0.26    --  -49.87 103.00-122.00  186
  2  \w     12.00  83.00   0.50    0.26    --   49.87-103.00 135.00  142
  3  \w   -156.00 -81.00   0.50    1.05    --  -84.25-103.00 135.00  150
  4  \w    -85.00 -12.00   0.50    1.05    --  -84.25 103.00-122.00  146
  5  \w     34.00 110.00   0.50    1.05    --  105.75-103.00 135.00  152
  6  \w    103.00 178.00   0.50    1.05    --  105.75 103.00-122.00  150
  7  \w   -121.00 -70.00   0.50    0.26    --  -49.87-125.00 -60.00  102
  8  \w    -52.00  24.00   0.50    0.26    --  -49.87  19.00 -60.00  152
  9  \w   -121.00 -70.00   0.50    0.26    --  -49.87-125.00-180.00  102
 10  \w    -52.00 -12.00   0.50    1.05    --  -84.25  30.00  60.00   80
 11  \w     98.00 178.00   0.50    1.05    --  105.75  15.00  60.00  160
 12  \w     34.00 120.00   0.50    1.05    --  105.75 -61.00 -90.00  172
 13  \w     34.00  90.00   0.50    1.05    --  105.75 -45.00 -90.00  112
 14  \w     34.00  72.00   0.50    1.05    --  105.75 -30.00  30.00   76
 15  \w     34.00  90.00   0.50    1.05    --  105.75 -45.00 150.00  112
 16  \w     33.00  82.00   0.50    1.05    --  105.75 -15.00-120.00   98
 17  \w     97.00 178.00   0.50    1.05    --  105.75  45.00 150.00  162
 18  \w     34.00  72.00   0.50    1.05    --  105.75 -30.00-150.00   76
 19  \w     34.00  90.00   0.50    1.05    --  105.75 -45.00 120.00  112
 20  \w     34.00  72.00   0.50    1.05    --  105.75 -30.00  60.00   76
 21  \w     34.00  72.00   0.50    1.05    --  105.75 -30.00 -60.00   76
 22  \w     98.00 178.00   0.50    1.05    --  105.75  15.00  90.00  160
 23  \w     34.00  72.00   0.50    1.05    --  105.75 -30.00  90.00   76
 24  \w     33.00  82.00   0.50    1.05    --  105.75 -15.00  90.00   98
 25  \w     34.00  72.00   0.50    1.05    --  105.75 -30.00 -90.00   76
 26  \w     29.00  62.00   0.50    0.26    --   49.87  77.00 150.00   66
 27  \w     29.00 121.00   0.50    0.26    --   49.87  77.00 -90.00  184
;
_diffrn_measurement_device 'four-circle diffractometer'
_diffrn_measurement_device_type 'XtaLAB Synergy, Dualflex, HyPix'
_diffrn_measurement_method '\w scans'
_diffrn_orient_matrix_type 'CrysAlisPro convention (1999,Acta A55,543-557)'
_diffrn_orient_matrix_UB_11 0.0618907000
_diffrn_orient_matrix_UB_12 -0.0065380000
_diffrn_orient_matrix_UB_13 -0.0924411000
_diffrn_orient_matrix_UB_21 -0.1100054000
_diffrn_orient_matrix_UB_22 -0.0822588000
_diffrn_orient_matrix_UB_23 -0.0101033000
_diffrn_orient_matrix_UB_31 -0.1675242000
_diffrn_orient_matrix_UB_32 0.0515801000
_diffrn_orient_matrix_UB_33 -0.0277727000
_diffrn_radiation_monochromator mirror
_diffrn_radiation_probe x-ray
_diffrn_radiation_type CuK\a
_diffrn_radiation_wavelength 1.54184
_diffrn_reflns_av_R_equivalents 0.0658
_diffrn_reflns_av_unetI/netI 0.0354
_diffrn_reflns_Laue_measured_fraction_full 1.000
_diffrn_reflns_Laue_measured_fraction_max 0.988
_diffrn_reflns_limit_h_max 8
_diffrn_reflns_limit_h_min -9
_diffrn_reflns_limit_k_max 19
_diffrn_reflns_limit_k_min -19
_diffrn_reflns_limit_l_max 20
_diffrn_reflns_limit_l_min -20
_diffrn_reflns_number 23005
_diffrn_reflns_point_group_measured_fraction_full 1.000
_diffrn_reflns_point_group_measured_fraction_max 0.982
_diffrn_reflns_theta_full 74.504
_diffrn_reflns_theta_max 78.295
_diffrn_reflns_theta_min 3.945
_diffrn_source 'micro-focus sealed X-ray tube'
_diffrn_source_type 'PhotonJet (Cu) X-ray Source'
_exptl_absorpt_coefficient_mu 10.154
_exptl_absorpt_correction_T_max 1.00000
_exptl_absorpt_correction_T_min 0.60644
_exptl_absorpt_correction_type multi-scan
_exptl_absorpt_process_details
;
CrysAlisPro 1.171.39.46 (Rigaku Oxford Diffraction, 2018)
Empirical absorption correction using spherical harmonics,
 implemented in SCALE3 ABSPACK scaling algorithm.
;
_exptl_crystal_colour orange
_exptl_crystal_colour_primary orange
_exptl_crystal_density_diffrn 1.663
_exptl_crystal_description needle
_exptl_crystal_F_000 936
_exptl_crystal_size_max 0.244
_exptl_crystal_size_mid 0.027
_exptl_crystal_size_min 0.026
_refine_diff_density_max 0.790
_refine_diff_density_min -1.473
_refine_diff_density_rms 0.140
_refine_ls_abs_structure_details
;
 Refined as an inversion twin.
;
_refine_ls_abs_structure_Flack 0.49(4)
_refine_ls_extinction_method none
_refine_ls_goodness_of_fit_ref 1.085
_refine_ls_hydrogen_treatment constr
_refine_ls_matrix_type full
_refine_ls_number_parameters 263
_refine_ls_number_reflns 3882
_refine_ls_number_restraints 34
_refine_ls_restrained_S_all 1.082
_refine_ls_R_factor_all 0.0492
_refine_ls_R_factor_gt 0.0466
_refine_ls_shift/su_max 0.000
_refine_ls_shift/su_mean 0.000
_refine_ls_structure_factor_coef Fsqd
_refine_ls_weighting_details 'w=1/[\s^2^(Fo^2^)+(0.0792P)^2^+2.6982P] where P=(Fo^2^+2Fc^2^)/3'
_refine_ls_weighting_scheme calc
_refine_ls_wR_factor_gt 0.1340
_refine_ls_wR_factor_ref 0.1368
_reflns_Friedel_coverage 0.729
_reflns_Friedel_fraction_full 0.999
_reflns_Friedel_fraction_max 0.974
_reflns_number_gt 3610
_reflns_number_total 3882
_reflns_threshold_expression 'I > 2\s(I)'
_cod_data_source_file jo9b01716_si_002.cif
_cod_data_source_block 2e
_cod_database_code 4034091
_shelx_shelxl_version_number 2018/3
_chemical_oxdiff_formula RhClC24H24N2O2F2
_shelx_space_group_comment
;
The symmetry employed for this shelxl refinement is uniquely defined
by the following loop, which should always be used as a source of
symmetry information in preference to the above space-group names.
They are only intended as comments.
;
_shelx_estimated_absorpt_t_max 0.778
_shelx_estimated_absorpt_t_min 0.191
_reflns_odcompleteness_completeness 100.00
_reflns_odcompleteness_iscentric 1
_reflns_odcompleteness_theta 74.33
_olex2_refinement_description
;
1. Twinned data refinement
 Scales: 0.51(4)
 0.49(4)
2. Fixed Uiso
 At 1.2 times of:
  All C(H) groups
 At 1.5 times of:
  All C(H,H,H) groups
3. Restrained distances
 Rh1-Cl1 \\sim Rh1-Cl1'
 with sigma of 0.005
 Rh1-N1 \\sim Rh1-N1'
 with sigma of 0.01
 Rh1-C1 \\sim Rh1-C1'
 with sigma of 0.01
 C3-Cl2 \\sim C3'-Cl2'
 with sigma of 0.01
4. Uiso/Uaniso restraints and constraints
Uanis(C1) = Uanis(C4) = Uanis(C9') = Uanis(N1')
Uanis(C2) = Uanis(C11')
Uanis(C3) = Uanis(C10')
Uanis(C5) = Uanis(C8')
Uanis(C6) = Uanis(C7) = Uanis(C6') = Uanis(C7')
Uanis(C8) = Uanis(C5')
Uanis(C9) = Uanis(N1) = Uanis(C1') = Uanis(C4')
Uanis(C10) = Uanis(C3')
Uanis(C11) = Uanis(C2')
Uanis(Cl1) = Uanis(Cl1')
5. Same fragment restrains
{C1, C2, C3, C4, C5, C6, C7, C8, C9, C10, C11, N1} sigma for 1-2: 0.02, 1-3:
0.04
as
{C1', C2', C3', C4', C5', C6', C7', C8', C9', C10', C11', N1'}
6. Others
 Sof(C1')=Sof(C2')=Sof(H2')=Sof(C3')=Sof(C4')=Sof(H4')=Sof(C5')=Sof(H5')=
 Sof(C6')=Sof(C7')=Sof(C8')=Sof(H8')=Sof(C9')=Sof(H9')=Sof(C10')=Sof(H10')=
 Sof(C11')=Sof(H11')=Sof(N1')=Sof(Cl2')=Sof(Cl1')=1-FVAR(1)
 Sof(Cl1)=Sof(C1)=Sof(C2)=Sof(H2)=Sof(C3)=Sof(C4)=Sof(H4)=Sof(C5)=Sof(H5)=
 Sof(C6)=Sof(C7)=Sof(C8)=Sof(H8)=Sof(C9)=Sof(H9)=Sof(C10)=Sof(H10)=Sof(C11)=
 Sof(H11)=Sof(N1)=Sof(Cl2)=FVAR(1)
7.a Aromatic/amide H refined with riding coordinates:
 C2(H2), C4(H4), C5(H5), C8(H8), C9(H9), C10(H10), C11(H11), C2'(H2'),
 C4'(H4'), C5'(H5'), C8'(H8'), C9'(H9'), C10'(H10'), C11'(H11')
7.b Idealised Me refined as rotating group:
 C17(H17A,H17B,H17C), C18(H18A,H18B,H18C), C19(H19A,H19B,H19C), C20(H20A,H20B,
 H20C), C21(H21A,H21B,H21C)
;

loop_
_space_group_symop_operation_xyz
'x, y, z'
'-x+1/2, -y, z+1/2'
'-x, y+1/2, -z+1/2'
'x+1/2, -y+1/2, -z'

loop_
_atom_site_label
_atom_site_type_symbol
_atom_site_fract_x
_atom_site_fract_y
_atom_site_fract_z
_atom_site_U_iso_or_equiv
_atom_site_adp_type
_atom_site_occupancy
_atom_site_site_symmetry_order
_atom_site_calc_flag
_atom_site_refinement_flags_posn
_atom_site_refinement_flags_occupancy
_atom_site_disorder_assembly
_atom_site_disorder_group
Rh1 Rh 0.49674(5) 0.49550(2) 0.49740(3) 0.02408(19) Uani 1 1 d D . . .
Cl1 Cl 0.7864(3) 0.43046(19) 0.5148(2) 0.0256(6) Uani 0.659(4) 1 d D P A 1
C1 C 0.597(2) 0.5894(7) 0.5672(7) 0.0297(17) Uani 0.659(4) 1 d D P A 1
C2 C 0.6001(17) 0.5926(6) 0.6533(7) 0.027(2) Uani 0.659(4) 1 d D P A 1
H2 H 0.541116 0.550298 0.683490 0.033 Uiso 0.659(4) 1 calc R P A 1
C3 C 0.6884(16) 0.6568(7) 0.6976(6) 0.033(2) Uani 0.659(4) 1 d D P A 1
C4 C 0.7729(16) 0.7216(7) 0.6539(8) 0.0297(17) Uani 0.659(4) 1 d D P A 1
H4 H 0.830935 0.764850 0.683089 0.036 Uiso 0.659(4) 1 calc R P A 1
C5 C 0.7710(17) 0.7218(6) 0.5668(7) 0.032(2) Uani 0.659(4) 1 d D P A 1
H5 H 0.825923 0.765832 0.537400 0.039 Uiso 0.659(4) 1 calc R P A 1
C6 C 0.6862(13) 0.6559(5) 0.5226(7) 0.0260(18) Uani 0.659(4) 1 d D P A 1
C7 C 0.6913(15) 0.6472(6) 0.4312(6) 0.0260(18) Uani 0.659(4) 1 d D P A 1
C8 C 0.7741(17) 0.7054(7) 0.3762(8) 0.032(2) Uani 0.659(4) 1 d D P A 1
H8 H 0.828625 0.754368 0.396579 0.038 Uiso 0.659(4) 1 calc R P A 1
C9 C 0.7718(15) 0.6876(6) 0.2906(7) 0.0295(16) Uani 0.659(4) 1 d D P A 1
H9 H 0.825333 0.725141 0.252981 0.035 Uiso 0.659(4) 1 calc R P A 1
C10 C 0.6915(18) 0.6150(7) 0.2608(7) 0.036(2) Uani 0.659(4) 1 d D P A 1
H10 H 0.689062 0.602467 0.203587 0.043 Uiso 0.659(4) 1 calc R P A 1
C11 C 0.614(2) 0.5610(8) 0.3204(7) 0.034(3) Uani 0.659(4) 1 d D P A 1
H11 H 0.559140 0.511474 0.301550 0.040 Uiso 0.659(4) 1 calc R P A 1
N1 N 0.6133(16) 0.5765(6) 0.4010(6) 0.0295(16) Uani 0.659(4) 1 d D P A 1
C1' C 0.596(4) 0.5884(12) 0.4273(11) 0.0295(16) Uani 0.341(4) 1 d D P A 2
C2' C 0.599(5) 0.5878(17) 0.3426(14) 0.034(3) Uani 0.341(4) 1 d D P A 2
H2' H 0.542607 0.543789 0.313828 0.040 Uiso 0.341(4) 1 calc R P A 2
C3' C 0.684(3) 0.6514(14) 0.2972(8) 0.036(2) Uani 0.341(4) 1 d D P A 2
C4' C 0.771(3) 0.7170(14) 0.3385(14) 0.0295(16) Uani 0.341(4) 1 d D P A 2
H4' H 0.827704 0.759631 0.308023 0.035 Uiso 0.341(4) 1 calc R P A 2
C5' C 0.771(3) 0.7187(11) 0.4259(12) 0.032(2) Uani 0.341(4) 1 d D P A 2
H5' H 0.828305 0.763093 0.453829 0.038 Uiso 0.341(4) 1 calc R P A 2
C6' C 0.688(3) 0.6548(10) 0.4722(11) 0.0260(18) Uani 0.341(4) 1 d D P A 2
C7' C 0.694(3) 0.6471(11) 0.5641(11) 0.0260(18) Uani 0.341(4) 1 d D P A 2
C8' C 0.779(3) 0.7073(13) 0.6162(14) 0.032(2) Uani 0.341(4) 1 d D P A 2
H8' H 0.829723 0.756338 0.593864 0.039 Uiso 0.341(4) 1 calc R P A 2
C9' C 0.786(3) 0.6909(11) 0.7020(12) 0.0297(17) Uani 0.341(4) 1 d D P A 2
H9' H 0.845846 0.727795 0.738080 0.036 Uiso 0.341(4) 1 calc R P A 2
C10' C 0.703(3) 0.6201(12) 0.7329(12) 0.033(2) Uani 0.341(4) 1 d D P A 2
H10' H 0.705023 0.608694 0.790397 0.040 Uiso 0.341(4) 1 calc R P A 2
C11' C 0.615(4) 0.5648(13) 0.6772(13) 0.027(2) Uani 0.341(4) 1 d D P A 2
H11' H 0.555354 0.517767 0.699054 0.033 Uiso 0.341(4) 1 calc R P A 2
N1' N 0.613(3) 0.5771(11) 0.5944(10) 0.0297(17) Uani 0.341(4) 1 d D P A 2
Cl2 Cl 0.6936(4) 0.65278(18) 0.80623(16) 0.0392(7) Uani 0.659(4) 1 d D P A 1
Cl2' Cl 0.6843(8) 0.6458(4) 0.1895(3) 0.0412(14) Uani 0.341(4) 1 d D P A 2
C12 C 0.3541(8) 0.3711(3) 0.4995(6) 0.0344(13) Uani 1 1 d . . . .
C13 C 0.2995(11) 0.4160(4) 0.4263(4) 0.0310(15) Uani 1 1 d . . . .
C14 C 0.2199(8) 0.4935(4) 0.4541(3) 0.0231(12) Uani 1 1 d . . . .
C15 C 0.2185(8) 0.4952(4) 0.5436(3) 0.0232(12) Uani 1 1 d . . . .
C16 C 0.3062(11) 0.4198(4) 0.5718(4) 0.0281(14) Uani 1 1 d . . . .
C17 C 0.4476(10) 0.2871(4) 0.4998(8) 0.051(2) Uani 1 1 d . . . .
H17A H 0.505704 0.278120 0.446421 0.077 Uiso 1 1 calc GR . . .
H17B H 0.359834 0.243280 0.509551 0.077 Uiso 1 1 calc GR . . .
H17C H 0.537429 0.286129 0.543738 0.077 Uiso 1 1 calc GR . . .
C18 C 0.3044(17) 0.3861(6) 0.3368(5) 0.054(2) Uani 1 1 d . . . .
H18A H 0.296506 0.433809 0.299619 0.080 Uiso 1 1 calc GR . . .
H18B H 0.203637 0.348848 0.326756 0.080 Uiso 1 1 calc GR . . .
H18C H 0.416313 0.356461 0.326734 0.080 Uiso 1 1 calc GR . . .
C19 C 0.1293(11) 0.5578(5) 0.3979(4) 0.0351(16) Uani 1 1 d . . . .
H19A H 0.136412 0.612576 0.423658 0.053 Uiso 1 1 calc GR . . .
H19B H 0.003931 0.542622 0.390024 0.053 Uiso 1 1 calc GR . . .
H19C H 0.189750 0.558977 0.344358 0.053 Uiso 1 1 calc GR . . .
C20 C 0.1314(11) 0.5603(5) 0.5989(4) 0.0364(17) Uani 1 1 d . . . .
H20A H 0.207025 0.570233 0.647214 0.055 Uiso 1 1 calc GR . . .
H20B H 0.014366 0.540350 0.617053 0.055 Uiso 1 1 calc GR . . .
H20C H 0.116799 0.611999 0.568006 0.055 Uiso 1 1 calc GR . . .
C21 C 0.3219(17) 0.3903(6) 0.6611(5) 0.058(3) Uani 1 1 d . . . .
H21A H 0.429113 0.356102 0.667068 0.087 Uiso 1 1 calc GR . . .
H21B H 0.216618 0.357463 0.675566 0.087 Uiso 1 1 calc GR . . .
H21C H 0.330227 0.438321 0.697794 0.087 Uiso 1 1 calc GR . . .
Cl1' Cl 0.7862(7) 0.4291(4) 0.4812(4) 0.0256(6) Uani 0.341(4) 1 d D P A 2

loop_
_atom_site_aniso_label
_atom_site_aniso_U_11
_atom_site_aniso_U_22
_atom_site_aniso_U_33
_atom_site_aniso_U_23
_atom_site_aniso_U_13
_atom_site_aniso_U_12
Rh1 0.0205(3) 0.0139(3) 0.0379(3) -0.00002(19) 0.0003(2) -0.00142(12)
Cl1 0.0214(6) 0.0178(6) 0.0377(17) -0.0031(14) -0.0028(13) 0.0006(5)
C1 0.021(3) 0.018(4) 0.051(5) -0.011(3) -0.001(4) 0.002(3)
C2 0.022(5) 0.014(6) 0.046(7) -0.003(4) 0.001(5) -0.001(5)
C3 0.029(5) 0.024(6) 0.045(6) -0.004(4) -0.002(5) 0.005(5)
C4 0.021(3) 0.018(4) 0.051(5) -0.011(3) -0.001(4) 0.002(3)
C5 0.030(5) 0.018(4) 0.048(6) -0.005(5) 0.001(5) 0.000(4)
C6 0.0183(19) 0.0118(18) 0.048(6) -0.001(4) -0.006(4) 0.0006(15)
C7 0.0183(19) 0.0118(18) 0.048(6) -0.001(4) -0.006(4) 0.0006(15)
C8 0.031(5) 0.020(4) 0.044(6) 0.005(5) 0.011(6) 0.005(4)
C9 0.023(3) 0.022(3) 0.044(5) 0.009(3) 0.003(3) -0.001(3)
C10 0.035(5) 0.039(6) 0.034(6) 0.005(4) -0.001(5) 0.004(5)
C11 0.035(5) 0.033(8) 0.033(7) 0.009(5) 0.000(5) -0.005(7)
N1 0.023(3) 0.022(3) 0.044(5) 0.009(3) 0.003(3) -0.001(3)
C1' 0.023(3) 0.022(3) 0.044(5) 0.009(3) 0.003(3) -0.001(3)
C2' 0.035(5) 0.033(8) 0.033(7) 0.009(5) 0.000(5) -0.005(7)
C3' 0.035(5) 0.039(6) 0.034(6) 0.005(4) -0.001(5) 0.004(5)
C4' 0.023(3) 0.022(3) 0.044(5) 0.009(3) 0.003(3) -0.001(3)
C5' 0.031(5) 0.020(4) 0.044(6) 0.005(5) 0.011(6) 0.005(4)
C6' 0.0183(19) 0.0118(18) 0.048(6) -0.001(4) -0.006(4) 0.0006(15)
C7' 0.0183(19) 0.0118(18) 0.048(6) -0.001(4) -0.006(4) 0.0006(15)
C8' 0.030(5) 0.018(4) 0.048(6) -0.005(5) 0.001(5) 0.000(4)
C9' 0.021(3) 0.018(4) 0.051(5) -0.011(3) -0.001(4) 0.002(3)
C10' 0.029(5) 0.024(6) 0.045(6) -0.004(4) -0.002(5) 0.005(5)
C11' 0.022(5) 0.014(6) 0.046(7) -0.003(4) 0.001(5) -0.001(5)
N1' 0.021(3) 0.018(4) 0.051(5) -0.011(3) -0.001(4) 0.002(3)
Cl2 0.0428(16) 0.0399(15) 0.0350(12) -0.0127(10) -0.0092(11) 0.0042(14)
Cl2' 0.042(3) 0.042(3) 0.039(2) 0.018(2) 0.013(2) 0.008(3)
C12 0.023(3) 0.016(2) 0.064(4) 0.000(4) 0.004(4) -0.0054(19)
C13 0.025(3) 0.027(4) 0.042(3) -0.002(3) 0.005(3) -0.011(3)
C14 0.015(3) 0.025(3) 0.030(3) 0.001(3) 0.002(2) -0.008(3)
C15 0.018(3) 0.025(3) 0.026(3) 0.003(2) 0.002(2) 0.006(4)
C16 0.026(4) 0.024(3) 0.035(3) 0.004(2) -0.003(3) -0.007(3)
C17 0.030(3) 0.018(3) 0.105(6) -0.001(5) 0.006(5) 0.000(2)
C18 0.061(6) 0.054(6) 0.046(4) -0.017(4) 0.019(4) -0.001(5)
C19 0.029(4) 0.039(4) 0.038(3) 0.013(3) -0.004(3) 0.003(4)
C20 0.031(4) 0.039(4) 0.040(4) -0.017(3) 0.001(3) -0.004(4)
C21 0.077(8) 0.052(6) 0.045(4) 0.019(4) -0.026(5) -0.017(5)
Cl1' 0.0214(6) 0.0178(6) 0.0377(17) -0.0031(14) -0.0028(13) 0.0006(5)

loop_
_atom_type_symbol
_atom_type_description
_atom_type_scat_dispersion_real
_atom_type_scat_dispersion_imag
_atom_type_scat_source
C C 0.0181 0.0091 'International Tables Vol C Tables 4.2.6.8 and 6.1.1.4'
H H 0.0000 0.0000 'International Tables Vol C Tables 4.2.6.8 and 6.1.1.4'
Cl Cl 0.3639 0.7018 'International Tables Vol C Tables 4.2.6.8 and 6.1.1.4'
N N 0.0311 0.0180 'International Tables Vol C Tables 4.2.6.8 and 6.1.1.4'
Rh Rh 0.0927 3.6045 'International Tables Vol C Tables 4.2.6.8 and 6.1.1.4'

loop_
_geom_angle_atom_site_label_1
_geom_angle_atom_site_label_2
_geom_angle_atom_site_label_3
_geom_angle
C1 Rh1 Cl1 85.9(4)
C1 Rh1 N1 78.9(4)
C1 Rh1 C12 145.3(4)
C1 Rh1 C13 160.5(5)
C1 Rh1 C14 122.6(5)
C1 Rh1 C15 99.2(5)
C1 Rh1 C16 110.1(4)
N1 Rh1 Cl1 89.1(3)
N1 Rh1 C12 135.8(3)
N1 Rh1 C13 103.4(3)
N1 Rh1 C15 127.6(4)
N1 Rh1 C16 162.8(4)
C1' Rh1 N1' 79.3(7)
C1' Rh1 C12 146.7(6)
C1' Rh1 C13 111.9(7)
C1' Rh1 C14 100.4(9)
C1' Rh1 C15 122.5(9)
C1' Rh1 C16 160.8(9)
C1' Rh1 Cl1' 86.4(9)
N1' Rh1 C12 134.0(5)
N1' Rh1 C13 161.1(7)
N1' Rh1 C16 101.1(5)
N1' Rh1 Cl1' 89.3(7)
C12 Rh1 Cl1 92.12(17)
C12 Rh1 Cl1' 91.8(2)
C13 Rh1 Cl1 113.4(2)
C13 Rh1 C12 37.2(3)
C13 Rh1 Cl1' 106.1(3)
C14 Rh1 Cl1 151.4(2)
C14 Rh1 N1 99.0(3)
C14 Rh1 N1' 127.2(7)
C14 Rh1 C12 63.0(2)
C14 Rh1 C13 38.0(3)
C14 Rh1 C15 38.4(2)
C14 Rh1 C16 63.8(2)
C14 Rh1 Cl1' 143.5(2)
C15 Rh1 Cl1 143.30(18)
C15 Rh1 N1' 97.5(7)
C15 Rh1 C12 63.3(2)
C15 Rh1 C13 63.7(3)
C15 Rh1 C16 38.2(3)
C15 Rh1 Cl1' 151.0(2)
C16 Rh1 Cl1 105.9(2)
C16 Rh1 C12 37.7(3)
C16 Rh1 C13 63.1(2)
C16 Rh1 Cl1' 112.8(3)
C2 C1 Rh1 126.2(8)
C2 C1 C6 117.4(10)
C6 C1 Rh1 116.2(8)
C1 C2 H2 118.7
C1 C2 C3 122.6(10)
C3 C2 H2 118.7
C2 C3 Cl2 119.2(8)
C4 C3 C2 119.6(10)
C4 C3 Cl2 121.2(8)
C3 C4 H4 120.0
C5 C4 C3 119.9(10)
C5 C4 H4 120.0
C4 C5 H5 119.9
C4 C5 C6 120.1(10)
C6 C5 H5 119.9
C1 C6 C7 115.9(8)
C5 C6 C1 120.3(9)
C5 C6 C7 123.7(9)
C8 C7 C6 124.6(9)
N1 C7 C6 114.9(8)
N1 C7 C8 120.4(10)
C7 C8 H8 121.0
C9 C8 C7 118.0(10)
C9 C8 H8 121.0
C8 C9 H9 119.6
C10 C9 C8 120.8(9)
C10 C9 H9 119.6
C9 C10 H10 121.5
C9 C10 C11 116.9(10)
C11 C10 H10 121.5
C10 C11 H11 118.3
N1 C11 C10 123.5(11)
N1 C11 H11 118.3
C7 N1 Rh1 114.0(7)
C11 N1 Rh1 125.6(8)
C11 N1 C7 120.4(10)
C2' C1' Rh1 124.2(16)
C2' C1' C6' 119.5(16)
C6' C1' Rh1 115.9(12)
C1' C2' H2' 119.3
C1' C2' C3' 121.4(18)
C3' C2' H2' 119.3
C2' C3' Cl2' 118.7(15)
C4' C3' C2' 120.4(16)
C4' C3' Cl2' 120.9(15)
C3' C4' H4' 120.3
C3' C4' C5' 119.4(17)
C5' C4' H4' 120.3
C4' C5' H5' 119.6
C4' C5' C6' 120.8(18)
C6' C5' H5' 119.6
C1' C6' C7' 116.5(14)
C5' C6' C1' 118.4(15)
C5' C6' C7' 125.1(15)
C8' C7' C6' 122.7(16)
N1' C7' C6' 114.4(14)
N1' C7' C8' 122.9(16)
C7' C8' H8' 121.2
C9' C8' C7' 117.7(17)
C9' C8' H8' 121.2
C8' C9' H9' 120.3
C10' C9' C8' 119.5(17)
C10' C9' H9' 120.3
C9' C10' H10' 120.3
C9' C10' C11' 119.3(18)
C11' C10' H10' 120.3
C10' C11' H11' 118.8
N1' C11' C10' 122.5(18)
N1' C11' H11' 118.8
C7' N1' Rh1 114.0(11)
C11' N1' Rh1 128.0(13)
C11' N1' C7' 118.0(15)
C13 C12 Rh1 71.2(4)
C13 C12 C16 108.5(5)
C13 C12 C17 125.3(8)
C16 C12 Rh1 69.6(3)
C16 C12 C17 126.2(8)
C17 C12 Rh1 124.6(4)
C12 C13 Rh1 71.6(4)
C12 C13 C14 107.0(6)
C12 C13 C18 127.6(7)
C14 C13 Rh1 68.0(4)
C14 C13 C18 125.1(7)
C18 C13 Rh1 130.1(6)
C13 C14 Rh1 74.0(4)
C13 C14 C19 125.2(6)
C15 C14 Rh1 71.7(4)
C15 C14 C13 109.3(6)
C15 C14 C19 125.1(7)
C19 C14 Rh1 126.7(5)
C14 C15 Rh1 69.9(4)
C14 C15 C16 107.1(6)
C14 C15 C20 127.1(7)
C16 C15 Rh1 71.5(4)
C16 C15 C20 125.7(6)
C20 C15 Rh1 126.8(5)
C12 C16 Rh1 72.7(4)
C12 C16 C15 108.1(5)
C12 C16 C21 125.0(7)
C15 C16 Rh1 70.3(4)
C15 C16 C21 126.3(7)
C21 C16 Rh1 129.2(6)
C12 C17 H17A 109.5
C12 C17 H17B 109.5
C12 C17 H17C 109.5
H17A C17 H17B 109.5
H17A C17 H17C 109.5
H17B C17 H17C 109.5
C13 C18 H18A 109.5
C13 C18 H18B 109.5
C13 C18 H18C 109.5
H18A C18 H18B 109.5
H18A C18 H18C 109.5
H18B C18 H18C 109.5
C14 C19 H19A 109.5
C14 C19 H19B 109.5
C14 C19 H19C 109.5
H19A C19 H19B 109.5
H19A C19 H19C 109.5
H19B C19 H19C 109.5
C15 C20 H20A 109.5
C15 C20 H20B 109.5
C15 C20 H20C 109.5
H20A C20 H20B 109.5
H20A C20 H20C 109.5
H20B C20 H20C 109.5
C16 C21 H21A 109.5
C16 C21 H21B 109.5
C16 C21 H21C 109.5
H21A C21 H21B 109.5
H21A C21 H21C 109.5
H21B C21 H21C 109.5

loop_
_geom_bond_atom_site_label_1
_geom_bond_atom_site_label_2
_geom_bond_distance
Rh1 Cl1 2.381(2)
Rh1 C1 1.994(11)
Rh1 N1 2.172(9)
Rh1 C1' 1.983(15)
Rh1 N1' 2.184(13)
Rh1 C12 2.230(5)
Rh1 C13 2.226(7)
Rh1 C14 2.148(6)
Rh1 C15 2.172(6)
Rh1 C16 2.189(7)
Rh1 Cl1' 2.387(4)
C1 C2 1.367(15)
C1 C6 1.428(14)
C2 H2 0.9300
C2 C3 1.396(14)
C3 C4 1.385(15)
C3 Cl2 1.726(10)
C4 H4 0.9300
C4 C5 1.384(14)
C5 H5 0.9300
C5 C6 1.403(12)
C6 C7 1.458(14)
C7 C8 1.407(13)
C7 N1 1.346(12)
C8 H8 0.9300
C8 C9 1.388(15)
C9 H9 0.9300
C9 C10 1.374(14)
C10 H10 0.9300
C10 C11 1.397(15)
C11 H11 0.9300
C11 N1 1.303(14)
C1' C2' 1.34(2)
C1' C6' 1.44(2)
C2' H2' 0.9300
C2' C3' 1.39(2)
C3' C4' 1.38(2)
C3' Cl2' 1.713(13)
C4' H4' 0.9300
C4' C5' 1.39(2)
C5' H5' 0.9300
C5' C6' 1.391(18)
C6' C7' 1.47(2)
C7' C8' 1.41(2)
C7' N1' 1.345(19)
C8' H8' 0.9300
C8' C9' 1.39(2)
C9' H9' 0.9300
C9' C10' 1.37(2)
C10' H10' 0.9300
C10' C11' 1.40(2)
C11' H11' 0.9300
C11' N1' 1.33(2)
C12 C13 1.421(10)
C12 C16 1.427(10)
C12 C17 1.495(8)
C13 C14 1.427(10)
C13 C18 1.498(10)
C14 C15 1.421(7)
C14 C19 1.508(9)
C15 C16 1.428(9)
C15 C20 1.497(9)
C16 C21 1.496(10)
C17 H17A 0.9600
C17 H17B 0.9600
C17 H17C 0.9600
C18 H18A 0.9600
C18 H18B 0.9600
C18 H18C 0.9600
C19 H19A 0.9600
C19 H19B 0.9600
C19 H19C 0.9600
C20 H20A 0.9600
C20 H20B 0.9600
C20 H20C 0.9600
C21 H21A 0.9600
C21 H21B 0.9600
C21 H21C 0.9600

loop_
_geom_torsion_atom_site_label_1
_geom_torsion_atom_site_label_2
_geom_torsion_atom_site_label_3
_geom_torsion_atom_site_label_4
_geom_torsion
Rh1 C1 C2 C3 173.6(10)
Rh1 C1 C6 C5 -175.9(9)
Rh1 C1 C6 C7 0.7(14)
Rh1 C1' C2' C3' -174(2)
Rh1 C1' C6' C5' 175.7(17)
Rh1 C1' C6' C7' -1(3)
Rh1 C12 C13 C14 -59.0(5)
Rh1 C12 C13 C18 126.9(9)
Rh1 C12 C16 C15 61.7(5)
Rh1 C12 C16 C21 -126.2(8)
Rh1 C13 C14 C15 -63.5(5)
Rh1 C13 C14 C19 123.9(7)
Rh1 C14 C15 C16 -62.2(5)
Rh1 C14 C15 C20 121.6(7)
Rh1 C15 C16 C12 -63.3(5)
Rh1 C15 C16 C21 124.7(8)
C1 C2 C3 C4 1.7(19)
C1 C2 C3 Cl2 -177.2(10)
C1 C6 C7 C8 -179.5(11)
C1 C6 C7 N1 -1.2(14)
C2 C1 C6 C5 -0.9(18)
C2 C1 C6 C7 175.7(11)
C2 C3 C4 C5 -0.7(18)
C3 C4 C5 C6 -1.1(18)
C4 C5 C6 C1 1.9(17)
C4 C5 C6 C7 -174.5(10)
C5 C6 C7 C8 -2.9(16)
C5 C6 C7 N1 175.4(11)
C6 C1 C2 C3 -1(2)
C6 C7 C8 C9 178.4(10)
C6 C7 N1 Rh1 1.0(12)
C6 C7 N1 C11 -178.4(12)
C7 C8 C9 C10 -0.2(17)
C8 C7 N1 Rh1 179.4(8)
C8 C7 N1 C11 0.0(19)
C8 C9 C10 C11 -0.1(18)
C9 C10 C11 N1 0(2)
C10 C11 N1 Rh1 -179.6(11)
C10 C11 N1 C7 0(2)
N1 C7 C8 C9 0.2(17)
C1' C2' C3' C4' 1(5)
C1' C2' C3' Cl2' 179(3)
C1' C6' C7' C8' -180(2)
C1' C6' C7' N1' 1(3)
C2' C1' C6' C5' 3(4)
C2' C1' C6' C7' -174(3)
C2' C3' C4' C5' 0(4)
C3' C4' C5' C6' 1(4)
C4' C5' C6' C1' -2(3)
C4' C5' C6' C7' 175(2)
C5' C6' C7' C8' 3(3)
C5' C6' C7' N1' -176(2)
C6' C1' C2' C3' -2(5)
C6' C7' C8' C9' -176(2)
C6' C7' N1' Rh1 0(3)
C6' C7' N1' C11' 179(2)
C7' C8' C9' C10' -3(3)
C8' C7' N1' Rh1 -179.1(19)
C8' C7' N1' C11' 0(4)
C8' C9' C10' C11' 1(4)
C9' C10' C11' N1' 2(4)
C10' C11' N1' Rh1 176(2)
C10' C11' N1' C7' -2(4)
N1' C7' C8' C9' 3(4)
Cl2 C3 C4 C5 178.2(9)
Cl2' C3' C4' C5' -179(2)
C12 C13 C14 Rh1 61.3(5)
C12 C13 C14 C15 -2.2(8)
C12 C13 C14 C19 -174.7(6)
C13 C12 C16 Rh1 -60.9(4)
C13 C12 C16 C15 0.8(7)
C13 C12 C16 C21 172.9(9)
C13 C14 C15 Rh1 65.0(5)
C13 C14 C15 C16 2.7(9)
C13 C14 C15 C20 -173.5(6)
C14 C15 C16 Rh1 61.1(5)
C14 C15 C16 C12 -2.2(8)
C14 C15 C16 C21 -174.1(8)
C16 C12 C13 Rh1 59.9(4)
C16 C12 C13 C14 0.8(6)
C16 C12 C13 C18 -173.3(9)
C17 C12 C13 Rh1 -119.6(6)
C17 C12 C13 C14 -178.6(6)
C17 C12 C13 C18 7.2(12)
C17 C12 C16 Rh1 118.6(6)
C17 C12 C16 C15 -179.7(6)
C17 C12 C16 C21 -7.6(11)
C18 C13 C14 Rh1 -124.4(8)
C18 C13 C14 C15 172.1(8)
C18 C13 C14 C19 -0.4(12)
C19 C14 C15 Rh1 -122.5(7)
C19 C14 C15 C16 175.3(6)
C19 C14 C15 C20 -1.0(13)
C20 C15 C16 Rh1 -122.6(7)
C20 C15 C16 C12 174.1(6)
C20 C15 C16 C21 2.1(12)
